data_7043078
loop_
_publ_author_name
'Huang, Xing-Cai'
'Zhao, Xin-Hua'
'Shao, Dong'
'Wang, Xin-Yi'

_publ_section_title
;
 Syntheses, structures, and magnetic properties of a family of end-on
 azido-bridged CuII--LnIII complexes
;
_journal_name_full 'Dalton Trans.'
_journal_paper_doi 10.1039/C7DT01167A
_journal_year 2017
_chemical_formula_sum 'C44 H56 Cu2 Lu2 N22 O10'
_chemical_formula_weight 1530.13
_chemical_name_systematic ?
_space_group_IT_number 2
_symmetry_cell_setting triclinic
_symmetry_space_group_name_Hall '-P 1'
_symmetry_space_group_name_H-M 'P -1'
_atom_sites_solution_hydrogens geom
_atom_sites_solution_primary direct
_atom_sites_solution_secondary difmap
_audit_creation_method SHELXL-97
_audit_update_record
;
2017-04-26 deposited with the CCDC.
2017-05-05 downloaded from the CCDC.
;
_cell_angle_alpha 100.423(16)
_cell_angle_beta 91.737(16)
_cell_angle_gamma 100.596(15)
_cell_formula_units_Z 1
_cell_length_a 9.9931(8)
_cell_length_b 10.7906(9)
_cell_length_c 13.4208(7)
_cell_measurement_reflns_used 2973
_cell_measurement_temperature 293(2)
_cell_measurement_theta_max 26.09
_cell_measurement_theta_min 2.25
_cell_volume 1396.0(2)
_computing_cell_refinement 'Bruker SAINT'
_computing_data_collection 'Bruker Apex II'
_computing_data_reduction 'Bruker SAINT'
_computing_molecular_graphics Diamond
_computing_publication_material 'SHELXL-97 (Sheldrick, 2008)'
_computing_structure_refinement 'SHELXL-97 (Sheldrick, 2008)'
_computing_structure_solution 'SHELXS-97 (Sheldrick, 2008)'
_diffrn_ambient_temperature 293(2)
_diffrn_measured_fraction_theta_full 0.997
_diffrn_measured_fraction_theta_max 0.997
_diffrn_measurement_device_type 'Bruker APEX II'
_diffrn_measurement_method 'phi and omega scans'
_diffrn_radiation_monochromator graphite
_diffrn_radiation_source 'fine-focus sealed tube'
_diffrn_radiation_type MoK\a
_diffrn_radiation_wavelength 0.71073
_diffrn_reflns_av_R_equivalents 0.0258
_diffrn_reflns_av_sigmaI/netI 0.0524
_diffrn_reflns_limit_h_max 11
_diffrn_reflns_limit_h_min -12
_diffrn_reflns_limit_k_max 11
_diffrn_reflns_limit_k_min -13
_diffrn_reflns_limit_l_max 13
_diffrn_reflns_limit_l_min -16
_diffrn_reflns_number 8148
_diffrn_reflns_theta_full 26.00
_diffrn_reflns_theta_max 26.00
_diffrn_reflns_theta_min 1.55
_exptl_absorpt_coefficient_mu 4.331
_exptl_absorpt_correction_T_max 0.7811
_exptl_absorpt_correction_T_min 0.3989
_exptl_absorpt_correction_type multi-scan
_exptl_absorpt_process_details 'SADABS: Bruker, 2000'
_exptl_crystal_colour 'dark green'
_exptl_crystal_density_diffrn 1.820
_exptl_crystal_density_method 'not measured'
_exptl_crystal_description plate
_exptl_crystal_F_000 754
_exptl_crystal_size_max 0.26
_exptl_crystal_size_mid 0.19
_exptl_crystal_size_min 0.06
_refine_diff_density_max 1.776
_refine_diff_density_min -0.955
_refine_diff_density_rms 0.136
_refine_ls_extinction_method none
_refine_ls_goodness_of_fit_ref 1.038
_refine_ls_hydrogen_treatment constr
_refine_ls_matrix_type full
_refine_ls_number_parameters 384
_refine_ls_number_reflns 5473
_refine_ls_number_restraints 82
_refine_ls_restrained_S_all 1.050
_refine_ls_R_factor_all 0.0539
_refine_ls_R_factor_gt 0.0397
_refine_ls_shift/su_max 0.000
_refine_ls_shift/su_mean 0.000
_refine_ls_structure_factor_coef Fsqd
_refine_ls_weighting_details 'calc w=1/[\s^2^(Fo^2^)+(0.0561P)^2^+0.1269P] where P=(Fo^2^+2Fc^2^)/3'
_refine_ls_weighting_scheme calc
_refine_ls_wR_factor_gt 0.0945
_refine_ls_wR_factor_ref 0.1029
_reflns_number_gt 4482
_reflns_number_total 5473
_reflns_threshold_expression >2sigma(I)
_cod_data_source_file c7dt01167a2.cif
_cod_data_source_block CuLuvaldmpnN3
_cod_depositor_comments
;
 Marking attached hydrogen atoms.

 Antanas Vaitkus,
 2017-07-11

The following automatic conversions were performed:

'_symmetry_cell_setting' value 'Triclinic' changed to 'triclinic'
according to
/home/data/users/saulius/crontab/automatic-downloads/rss-feeds/RSC/lib/dictionaries/cif_core.dic
dictionary named 'cif_core.dic' version 2.4.2 from 2011-04-26.

'_exptl_absorpt_correction_type' value 'Multi-Scan' changed to
'multi-scan' according to
/home/data/users/saulius/crontab/automatic-downloads/rss-feeds/RSC/lib/dictionaries/cif_core.dic
dictionary named 'cif_core.dic' version 2.4.2 from 2011-04-26.

Automatic conversion script
Id: cif_fix_values 4973 2017-02-22 13:04:09Z antanas 
;
_cod_original_cell_volume 1396.01(18)
_cod_original_sg_symbol_H-M P-1
_cod_database_code 7043078

loop_
_symmetry_equiv_pos_as_xyz
'x, y, z'
'-x, -y, -z'

loop_
_atom_site_label
_atom_site_type_symbol
_atom_site_fract_x
_atom_site_fract_y
_atom_site_fract_z
_atom_site_U_iso_or_equiv
_atom_site_adp_type
_atom_site_occupancy
_atom_site_symmetry_multiplicity
_atom_site_calc_flag
_atom_site_refinement_flags
_atom_site_disorder_assembly
_atom_site_disorder_group
_atom_site_attached_hydrogens
Lu1 Lu -0.06018(2) 0.56012(2) 0.13662(2) 0.03593(11) Uani 1 1 d . . . 0
Cu1 Cu 0.19288(7) 0.82614(7) 0.20483(7) 0.0426(2) Uani 1 1 d . . . 0
C1 C -0.0765(6) 0.8510(6) 0.1245(5) 0.0405(15) Uani 1 1 d . . . 0
C2 C -0.2175(6) 0.7995(6) 0.1024(5) 0.0431(15) Uani 1 1 d . . . 0
C3 C -0.3090(7) 0.8723(7) 0.0787(6) 0.0522(18) Uani 1 1 d . . . 0
H3 H -0.4007 0.8353 0.0638 0.063 Uiso 1 1 calc R . . 0
C4 C -0.2630(8) 1.0019(7) 0.0770(6) 0.0563(19) Uani 1 1 d . . . 0
H4 H -0.3244 1.0513 0.0605 0.068 Uiso 1 1 calc R . . 0
C5 C -0.1278(8) 1.0572(7) 0.0997(6) 0.0562(19) Uani 1 1 d . . . 0
H5 H -0.0987 1.1439 0.0986 0.067 Uiso 1 1 calc R . . 0
C6 C -0.0329(7) 0.9848(6) 0.1246(6) 0.0471(16) Uani 1 1 d . . . 0
C7 C 0.1073(8) 1.0475(7) 0.1463(6) 0.0531(18) Uani 1 1 d . . . 0
H7 H 0.1285 1.1315 0.1358 0.064 Uiso 1 1 calc R . . 0
C8 C 0.3426(8) 1.0904(8) 0.1894(7) 0.069(2) Uani 1 1 d . . . 0
H8A H 0.3291 1.1761 0.1852 0.083 Uiso 1 1 calc R . . 0
H8B H 0.3957 1.0623 0.1334 0.083 Uiso 1 1 calc R . . 0
C9 C 0.4220(7) 1.0961(7) 0.2874(6) 0.0520(18) Uani 1 1 d . . . 0
C10 C 0.5493(8) 1.2053(8) 0.2902(7) 0.081(3) Uani 1 1 d . . . 0
H10A H 0.5200 1.2852 0.2901 0.121 Uiso 1 1 calc R . . 0
H10B H 0.5997 1.1855 0.2315 0.121 Uiso 1 1 calc R . . 0
H10C H 0.6065 1.2123 0.3505 0.121 Uiso 1 1 calc R . . 0
C11 C 0.3427(9) 1.1287(8) 0.3796(7) 0.085(3) Uani 1 1 d . . . 0
H11A H 0.3998 1.1363 0.4400 0.128 Uiso 1 1 calc R . . 0
H11B H 0.2643 1.0618 0.3783 0.128 Uiso 1 1 calc R . . 0
H11C H 0.3137 1.2085 0.3789 0.128 Uiso 1 1 calc R . . 0
C12 C 0.4738(7) 0.9729(7) 0.2859(7) 0.063(2) Uani 1 1 d . . . 0
H12A H 0.5223 0.9556 0.2249 0.076 Uiso 1 1 calc R . . 0
H12B H 0.5388 0.9850 0.3436 0.076 Uiso 1 1 calc R . . 0
C13 C 0.3959(7) 0.7819(7) 0.3441(6) 0.0540(19) Uani 1 1 d . . . 0
H13 H 0.4808 0.8065 0.3796 0.065 Uiso 1 1 calc R . . 0
C14 C 0.3156(7) 0.6610(7) 0.3595(6) 0.0491(17) Uani 1 1 d . . . 0
C15 C 0.3606(9) 0.6035(8) 0.4357(7) 0.070(2) Uani 1 1 d . . . 0
H15 H 0.4427 0.6420 0.4724 0.084 Uiso 1 1 calc R . . 0
C16 C 0.2891(10) 0.4931(9) 0.4588(7) 0.078(3) Uani 1 1 d . . . 0
H16 H 0.3202 0.4586 0.5118 0.093 Uiso 1 1 calc R . . 0
C17 C 0.1675(9) 0.4327(8) 0.4010(7) 0.065(2) Uani 1 1 d . . . 0
H17 H 0.1169 0.3574 0.4154 0.078 Uiso 1 1 calc R . . 0
C18 C 0.1238(7) 0.4847(6) 0.3237(5) 0.0431(15) Uani 1 1 d . . . 0
C19 C 0.1930(6) 0.6003(6) 0.3018(5) 0.0414(15) Uani 1 1 d . . . 0
C20 C -0.3966(7) 0.6189(8) 0.1182(7) 0.068(2) Uani 1 1 d . . . 0
H20A H -0.4312 0.6758 0.1702 0.101 Uiso 1 1 calc R . . 0
H20B H -0.4064 0.5356 0.1359 0.101 Uiso 1 1 calc R . . 0
H20C H -0.4469 0.6123 0.0548 0.101 Uiso 1 1 calc R . . 0
C21 C -0.0928(8) 0.3399(8) 0.3006(7) 0.070(2) Uani 1 1 d . . . 0
H21A H -0.0632 0.2596 0.2968 0.104 Uiso 1 1 calc R . . 0
H21B H -0.1783 0.3264 0.2618 0.104 Uiso 1 1 calc R . . 0
H21C H -0.1040 0.3751 0.3702 0.104 Uiso 1 1 calc R . . 0
C22 C 0.208(2) 0.923(3) 0.564(3) 0.116(7) Uani 0.378(10) 1 d PDU A 1 3
C22' C 0.0938(18) 0.8631(17) 0.4905(12) 0.094(4) Uani 0.622(10) 1 d PDU A 2 3
N1 N 0.2072(6) 1.0025(5) 0.1783(5) 0.0505(15) Uani 1 1 d . . . 0
N2 N 0.3669(5) 0.8592(5) 0.2887(5) 0.0478(14) Uani 1 1 d . . . 0
N3 N -0.1522(7) 0.6169(7) 0.2939(5) 0.0653(18) Uani 1 1 d . . . 0
N4 N -0.2112(8) 0.6877(8) 0.3324(6) 0.077(2) Uani 1 1 d U . . 0
N5 N -0.2640(12) 0.7693(12) 0.3741(9) 0.144(4) Uani 1 1 d U . . 0
N6 N 0.0823(6) 0.4433(5) 0.0406(4) 0.0464(13) Uani 1 1 d U . . 0
N7 N 0.1883(8) 0.4172(7) 0.0840(6) 0.0737(19) Uani 1 1 d U . . 0
N8 N 0.2871(11) 0.3942(11) 0.1239(8) 0.126(4) Uani 1 1 d . . . 0
N9 N 0.3236(6) 0.7633(6) 0.0529(5) 0.0586(16) Uani 1 1 d . . . 0
N10 N 0.2771(5) 0.6918(5) -0.0201(5) 0.0388(12) Uani 1 1 d . . . 0
N11 N 0.2316(6) 0.6205(5) -0.0954(5) 0.0521(15) Uani 1 1 d . . . 0
O1 O 0.0067(4) 0.7750(4) 0.1426(3) 0.0404(10) Uani 1 1 d . . . 0
O2 O 0.1428(4) 0.6483(4) 0.2273(3) 0.0392(10) Uani 1 1 d . . . 0
O3 O -0.2517(4) 0.6696(4) 0.1086(4) 0.0482(12) Uani 1 1 d . . . 0
O4 O 0.0087(4) 0.4290(4) 0.2599(4) 0.0460(11) Uani 1 1 d . . . 0
O5 O 0.071(2) 0.918(3) 0.585(2) 0.148(7) Uani 0.378(10) 1 d PDU A 1 1
O5' O 0.0645(12) 0.8756(13) 0.3909(11) 0.117(5) Uani 0.622(10) 1 d PDU A 2 1

loop_
_atom_site_aniso_label
_atom_site_aniso_U_11
_atom_site_aniso_U_22
_atom_site_aniso_U_33
_atom_site_aniso_U_23
_atom_site_aniso_U_13
_atom_site_aniso_U_12
Lu1 0.03323(15) 0.03087(15) 0.03995(18) 0.00094(11) 0.00092(10) 0.00244(10)
Cu1 0.0379(4) 0.0335(4) 0.0498(5) 0.0009(3) -0.0068(3) -0.0016(3)
C1 0.042(3) 0.036(3) 0.043(4) 0.004(3) 0.002(3) 0.010(3)
C2 0.043(3) 0.044(4) 0.040(4) 0.000(3) 0.002(3) 0.012(3)
C3 0.042(4) 0.063(5) 0.055(5) 0.010(4) 0.002(3) 0.023(3)
C4 0.067(5) 0.059(5) 0.056(5) 0.020(4) 0.012(4) 0.036(4)
C5 0.074(5) 0.042(4) 0.057(5) 0.013(3) 0.010(4) 0.018(4)
C6 0.055(4) 0.046(4) 0.042(4) 0.007(3) 0.003(3) 0.015(3)
C7 0.063(5) 0.044(4) 0.051(5) 0.008(3) 0.007(4) 0.008(3)
C8 0.055(4) 0.055(5) 0.088(7) 0.018(4) -0.001(4) -0.013(4)
C9 0.041(4) 0.047(4) 0.055(5) -0.006(3) 0.005(3) -0.010(3)
C10 0.074(5) 0.069(5) 0.072(6) -0.007(5) 0.002(5) -0.037(4)
C11 0.088(6) 0.070(6) 0.072(7) -0.023(5) 0.039(5) -0.021(5)
C12 0.040(4) 0.065(5) 0.074(6) 0.008(4) -0.001(4) -0.012(3)
C13 0.040(4) 0.059(4) 0.054(5) -0.009(4) -0.015(3) 0.007(3)
C14 0.048(4) 0.049(4) 0.046(4) -0.002(3) -0.011(3) 0.014(3)
C15 0.070(5) 0.068(5) 0.069(6) 0.009(4) -0.022(4) 0.016(4)
C16 0.102(7) 0.076(6) 0.056(6) 0.015(5) -0.022(5) 0.021(5)
C17 0.075(5) 0.059(5) 0.064(6) 0.021(4) -0.001(4) 0.011(4)
C18 0.051(4) 0.039(3) 0.040(4) 0.008(3) 0.001(3) 0.012(3)
C19 0.043(3) 0.042(4) 0.038(4) 0.000(3) 0.002(3) 0.015(3)
C20 0.038(4) 0.062(5) 0.098(7) 0.014(5) 0.004(4) 0.000(3)
C21 0.067(5) 0.072(5) 0.067(6) 0.030(5) 0.003(4) -0.012(4)
C22 0.121(10) 0.110(10) 0.123(10) 0.033(8) 0.004(8) 0.030(8)
C22' 0.103(7) 0.095(7) 0.091(8) 0.032(6) 0.024(6) 0.021(6)
N1 0.051(3) 0.042(3) 0.051(4) 0.006(3) 0.001(3) -0.006(3)
N2 0.037(3) 0.046(3) 0.050(4) -0.007(3) -0.003(3) 0.000(2)
N3 0.076(4) 0.071(4) 0.056(5) 0.009(3) 0.015(4) 0.034(4)
N4 0.081(4) 0.102(5) 0.056(4) 0.012(4) 0.014(4) 0.038(4)
N5 0.156(7) 0.160(7) 0.123(7) -0.016(6) 0.027(6) 0.083(6)
N6 0.054(3) 0.045(3) 0.039(3) 0.002(2) 0.011(2) 0.013(2)
N7 0.086(5) 0.071(4) 0.063(5) 0.002(4) 0.011(4) 0.022(4)
N8 0.133(8) 0.167(10) 0.088(8) -0.005(6) -0.018(6) 0.089(8)
N9 0.056(4) 0.050(4) 0.062(5) -0.002(3) -0.003(3) 0.004(3)
N10 0.036(3) 0.028(3) 0.051(4) 0.007(3) -0.001(2) 0.003(2)
N11 0.053(3) 0.043(3) 0.049(4) 0.001(3) 0.001(3) -0.010(3)
O1 0.034(2) 0.028(2) 0.055(3) 0.0025(19) -0.0051(19) 0.0034(17)
O2 0.038(2) 0.034(2) 0.041(3) 0.0027(19) -0.0057(19) 0.0010(17)
O3 0.034(2) 0.041(2) 0.066(3) 0.003(2) -0.005(2) 0.0082(19)
O4 0.044(2) 0.046(3) 0.047(3) 0.014(2) 0.002(2) 0.002(2)
O5 0.158(10) 0.136(10) 0.156(10) 0.036(8) 0.007(8) 0.032(8)
O5' 0.102(7) 0.111(7) 0.129(8) 0.011(6) 0.025(6) 0.008(6)

loop_
_atom_type_symbol
_atom_type_description
_atom_type_scat_dispersion_real
_atom_type_scat_dispersion_imag
_atom_type_scat_source
C C 0.0033 0.0016 'International Tables Vol C Tables 4.2.6.8 and 6.1.1.4'
H H 0.0000 0.0000 'International Tables Vol C Tables 4.2.6.8 and 6.1.1.4'
N N 0.0061 0.0033 'International Tables Vol C Tables 4.2.6.8 and 6.1.1.4'
O O 0.0106 0.0060 'International Tables Vol C Tables 4.2.6.8 and 6.1.1.4'
Cu Cu 0.3201 1.2651 'International Tables Vol C Tables 4.2.6.8 and 6.1.1.4'
Lu Lu -0.4720 5.8584 'International Tables Vol C Tables 4.2.6.8 and 6.1.1.4'

loop_
_geom_angle_atom_site_label_1
_geom_angle_atom_site_label_2
_geom_angle_atom_site_label_3
_geom_angle
_geom_angle_site_symmetry_1
_geom_angle_site_symmetry_3
O1 Lu1 O2 65.91(15) . .
O1 Lu1 N11 147.78(19) . 2_565
O2 Lu1 N11 145.35(19) . 2_565
O1 Lu1 N6 111.44(17) . .
O2 Lu1 N6 80.66(18) . .
N11 Lu1 N6 87.6(2) 2_565 .
O1 Lu1 N3 86.2(2) . .
O2 Lu1 N3 83.3(2) . .
N11 Lu1 N3 90.2(2) 2_565 .
N6 Lu1 N3 148.3(2) . .
O1 Lu1 N6 82.33(17) . 2_565
O2 Lu1 N6 120.48(17) . 2_565
N11 Lu1 N6 82.6(2) 2_565 2_565
N6 Lu1 N6 65.5(2) . 2_565
N3 Lu1 N6 145.3(2) . 2_565
O1 Lu1 O3 66.48(14) . .
O2 Lu1 O3 127.16(14) . .
N11 Lu1 O3 81.96(18) 2_565 .
N6 Lu1 O3 138.68(19) . .
N3 Lu1 O3 71.9(2) . .
N6 Lu1 O3 73.49(18) 2_565 .
O1 Lu1 O4 127.79(15) . .
O2 Lu1 O4 65.71(14) . .
N11 Lu1 O4 80.08(19) 2_565 .
N6 Lu1 O4 78.60(18) . .
N3 Lu1 O4 69.9(2) . .
N6 Lu1 O4 140.61(17) 2_565 .
O3 Lu1 O4 137.46(16) . .
O1 Lu1 Cu1 33.01(10) . .
O2 Lu1 Cu1 33.47(11) . .
N11 Lu1 Cu1 178.31(16) 2_565 .
N6 Lu1 Cu1 93.06(13) . .
N3 Lu1 Cu1 88.35(18) . .
N6 Lu1 Cu1 99.05(13) 2_565 .
O3 Lu1 Cu1 98.48(10) . .
O4 Lu1 Cu1 98.56(10) . .
O1 Cu1 O2 78.39(17) . .
O1 Cu1 N1 91.7(2) . .
O2 Cu1 N1 169.6(2) . .
O1 Cu1 N2 168.7(2) . .
O2 Cu1 N2 92.9(2) . .
N1 Cu1 N2 96.5(2) . .
O1 Cu1 Lu1 39.37(11) . .
O2 Cu1 Lu1 39.73(12) . .
N1 Cu1 Lu1 130.86(17) . .
N2 Cu1 Lu1 132.60(18) . .
O1 C1 C2 119.4(5) . .
O1 C1 C6 123.7(5) . .
C2 C1 C6 116.9(6) . .
C3 C2 O3 124.7(6) . .
C3 C2 C1 122.4(6) . .
O3 C2 C1 112.9(5) . .
C2 C3 C4 119.4(6) . .
C2 C3 H3 120.3 . .
C4 C3 H3 120.3 . .
C5 C4 C3 120.6(6) . .
C5 C4 H4 119.7 . .
C3 C4 H4 119.7 . .
C4 C5 C6 120.9(7) . .
C4 C5 H5 119.6 . .
C6 C5 H5 119.6 . .
C5 C6 C1 119.8(6) . .
C5 C6 C7 118.4(6) . .
C1 C6 C7 121.8(6) . .
N1 C7 C6 128.3(7) . .
N1 C7 H7 115.8 . .
C6 C7 H7 115.8 . .
N1 C8 C9 113.5(6) . .
N1 C8 H8A 108.9 . .
C9 C8 H8A 108.9 . .
N1 C8 H8B 108.9 . .
C9 C8 H8B 108.9 . .
H8A C8 H8B 107.7 . .
C8 C9 C12 110.3(6) . .
C8 C9 C11 112.8(7) . .
C12 C9 C11 111.9(7) . .
C8 C9 C10 105.2(6) . .
C12 C9 C10 107.2(6) . .
C11 C9 C10 109.1(6) . .
C9 C10 H10A 109.5 . .
C9 C10 H10B 109.5 . .
H10A C10 H10B 109.5 . .
C9 C10 H10C 109.5 . .
H10A C10 H10C 109.5 . .
H10B C10 H10C 109.5 . .
C9 C11 H11A 109.5 . .
C9 C11 H11B 109.5 . .
H11A C11 H11B 109.5 . .
C9 C11 H11C 109.5 . .
H11A C11 H11C 109.5 . .
H11B C11 H11C 109.5 . .
N2 C12 C9 114.8(6) . .
N2 C12 H12A 108.6 . .
C9 C12 H12A 108.6 . .
N2 C12 H12B 108.6 . .
C9 C12 H12B 108.6 . .
H12A C12 H12B 107.6 . .
N2 C13 C14 129.4(6) . .
N2 C13 H13 115.3 . .
C14 C13 H13 115.3 . .
C15 C14 C19 118.5(7) . .
C15 C14 C13 118.5(6) . .
C19 C14 C13 123.0(7) . .
C16 C15 C14 122.7(8) . .
C16 C15 H15 118.6 . .
C14 C15 H15 118.6 . .
C15 C16 C17 118.6(8) . .
C15 C16 H16 120.7 . .
C17 C16 H16 120.7 . .
C18 C17 C16 119.8(8) . .
C18 C17 H17 120.1 . .
C16 C17 H17 120.1 . .
C17 C18 O4 123.8(6) . .
C17 C18 C19 122.3(7) . .
O4 C18 C19 113.9(6) . .
O2 C19 C18 119.4(6) . .
O2 C19 C14 122.5(6) . .
C18 C19 C14 118.0(6) . .
O3 C20 H20A 109.5 . .
O3 C20 H20B 109.5 . .
H20A C20 H20B 109.5 . .
O3 C20 H20C 109.5 . .
H20A C20 H20C 109.5 . .
H20B C20 H20C 109.5 . .
O4 C21 H21A 109.5 . .
O4 C21 H21B 109.5 . .
H21A C21 H21B 109.5 . .
O4 C21 H21C 109.5 . .
H21A C21 H21C 109.5 . .
H21B C21 H21C 109.5 . .
C7 N1 C8 115.3(6) . .
C7 N1 Cu1 124.6(5) . .
C8 N1 Cu1 119.9(5) . .
C13 N2 C12 116.3(6) . .
C13 N2 Cu1 122.6(5) . .
C12 N2 Cu1 121.0(5) . .
N4 N3 Lu1 139.8(7) . .
N3 N4 N5 174.7(12) . .
N7 N6 Lu1 120.1(5) . .
N7 N6 Lu1 122.5(5) . 2_565
Lu1 N6 Lu1 114.5(2) . 2_565
N8 N7 N6 179.3(10) . .
N9 N10 N11 178.7(7) . .
N10 N11 Lu1 135.4(5) . 2_565
C1 O1 Cu1 127.2(4) . .
C1 O1 Lu1 124.0(4) . .
Cu1 O1 Lu1 107.62(18) . .
C19 O2 Cu1 126.4(4) . .
C19 O2 Lu1 124.1(4) . .
Cu1 O2 Lu1 106.80(18) . .
C2 O3 C20 116.3(5) . .
C2 O3 Lu1 116.8(3) . .
C20 O3 Lu1 125.7(4) . .
C18 O4 C21 115.4(6) . .
C18 O4 Lu1 116.3(4) . .
C21 O4 Lu1 121.0(4) . .

loop_
_geom_bond_atom_site_label_1
_geom_bond_atom_site_label_2
_geom_bond_distance
_geom_bond_site_symmetry_2
Lu1 O1 2.278(4) .
Lu1 O2 2.285(4) .
Lu1 N11 2.316(5) 2_565
Lu1 N6 2.337(5) .
Lu1 N3 2.352(7) .
Lu1 N6 2.374(6) 2_565
Lu1 O3 2.480(4) .
Lu1 O4 2.520(5) .
Lu1 Cu1 3.4223(10) .
Cu1 O1 1.956(4) .
Cu1 O2 1.972(4) .
Cu1 N1 1.979(6) .
Cu1 N2 1.981(6) .
C1 O1 1.317(7) .
C1 C2 1.417(9) .
C1 C6 1.428(9) .
C2 C3 1.375(9) .
C2 O3 1.399(8) .
C3 C4 1.394(10) .
C3 H3 0.9300 .
C4 C5 1.374(11) .
C4 H4 0.9300 .
C5 C6 1.403(10) .
C5 H5 0.9300 .
C6 C7 1.436(10) .
C7 N1 1.282(9) .
C7 H7 0.9300 .
C8 N1 1.490(8) .
C8 C9 1.501(11) .
C8 H8A 0.9700 .
C8 H8B 0.9700 .
C9 C12 1.510(11) .
C9 C11 1.512(10) .
C9 C10 1.561(9) .
C10 H10A 0.9600 .
C10 H10B 0.9600 .
C10 H10C 0.9600 .
C11 H11A 0.9600 .
C11 H11B 0.9600 .
C11 H11C 0.9600 .
C12 N2 1.478(8) .
C12 H12A 0.9700 .
C12 H12B 0.9700 .
C13 N2 1.278(9) .
C13 C14 1.453(10) .
C13 H13 0.9300 .
C14 C15 1.391(11) .
C14 C19 1.413(9) .
C15 C16 1.364(12) .
C15 H15 0.9300 .
C16 C17 1.405(12) .
C16 H16 0.9300 .
C17 C18 1.362(10) .
C17 H17 0.9300 .
C18 O4 1.385(8) .
C18 C19 1.395(9) .
C19 O2 1.332(8) .
C20 O3 1.468(8) .
C20 H20A 0.9600 .
C20 H20B 0.9600 .
C20 H20C 0.9600 .
C21 O4 1.455(8) .
C21 H21A 0.9600 .
C21 H21B 0.9600 .
C21 H21C 0.9600 .
C22 O5 1.3949(11) .
C22' O5' 1.3953(11) .
N3 N4 1.114(9) .
N4 N5 1.174(11) .
N6 N7 1.293(9) .
N6 Lu1 2.374(6) 2_565
N7 N8 1.196(11) .
N9 N10 1.157(8) .
N10 N11 1.175(8) .
N11 Lu1 2.316(5) 2_565
